data_2226899
loop_
_publ_author_name
'Quah, Ching Kheng'
'Hemamalini, Madhukar'
'Fun, Hoong-Kun'

_publ_section_title
;
 2-Amino-4-methylpyridinium 2-hydroxy-3,5-dinitrobenzoate
;
_journal_coeditor_code HB5538
_journal_issue 8
_journal_name_full 'Acta Crystallographica Section E'
_journal_page_first o1933
_journal_page_last o1934
_journal_paper_doi 10.1107/S1600536810025912
_journal_volume 66
_journal_year 2010
_chemical_formula_iupac 'C6 H9 N2 +, C7 H3 N2 O7 -'
_chemical_formula_moiety 'C6 H9 N2 +, C7 H3 N2 O7 -'
_chemical_formula_sum 'C13 H12 N4 O7'
_chemical_formula_weight 336.27
_chemical_name_systematic
;
2-Amino-4-methylpyridinium 2-hydroxy-3,5-dinitrobenzoate
;
_space_group_IT_number 14
_symmetry_cell_setting monoclinic
_symmetry_space_group_name_Hall '-P 2ybc'
_symmetry_space_group_name_H-M 'P 1 21/c 1'
_atom_sites_solution_hydrogens geom
_atom_sites_solution_primary direct
_atom_sites_solution_secondary difmap
_audit_creation_method SHELXL-97
_cell_angle_alpha 90.00
_cell_angle_beta 100.546(7)
_cell_angle_gamma 90.00
_cell_formula_units_Z 4
_cell_length_a 6.0111(15)
_cell_length_b 9.652(3)
_cell_length_c 24.436(6)
_cell_measurement_reflns_used 2122
_cell_measurement_temperature 100.00(10)
_cell_measurement_theta_max 26.40
_cell_measurement_theta_min 2.71
_cell_volume 1393.8(7)
_computing_cell_refinement 'SAINT (Bruker, 2009)'
_computing_data_collection 'APEX2 (Bruker, 2009)'
_computing_data_reduction 'SAINT (Bruker, 2009)'
_computing_molecular_graphics 'SHELXTL (Sheldrick, 2008)'
_computing_publication_material
;
SHELXTL (Sheldrick, 2008) and PLATON (Spek, 2009)
;
_computing_structure_refinement 'SHELXTL (Sheldrick, 2008)'
_computing_structure_solution 'SHELXTL (Sheldrick, 2008)'
_diffrn_ambient_temperature 100
_diffrn_measured_fraction_theta_full 0.996
_diffrn_measured_fraction_theta_max 0.996
_diffrn_measurement_device_type 'Bruker SMART APEXII DUO CCD'
_diffrn_measurement_method '\f and \w scans'
_diffrn_radiation_monochromator graphite
_diffrn_radiation_source 'fine-focus sealed tube'
_diffrn_radiation_type MoK\a
_diffrn_radiation_wavelength 0.71073
_diffrn_reflns_av_R_equivalents 0.0569
_diffrn_reflns_av_sigmaI/netI 0.0532
_diffrn_reflns_limit_h_max 7
_diffrn_reflns_limit_h_min -7
_diffrn_reflns_limit_k_max 12
_diffrn_reflns_limit_k_min -12
_diffrn_reflns_limit_l_max 26
_diffrn_reflns_limit_l_min -31
_diffrn_reflns_number 12178
_diffrn_reflns_theta_full 27.64
_diffrn_reflns_theta_max 27.64
_diffrn_reflns_theta_min 1.70
_diffrn_standards_number 0
_exptl_absorpt_coefficient_mu 0.133
_exptl_absorpt_correction_T_max 0.992
_exptl_absorpt_correction_T_min 0.939
_exptl_absorpt_correction_type multi-scan
_exptl_absorpt_process_details '(<i>SADABS</i>; Bruker, 2009)'
_exptl_crystal_colour yellow
_exptl_crystal_density_diffrn 1.602
_exptl_crystal_density_method 'not measured'
_exptl_crystal_description needle
_exptl_crystal_F_000 696
_exptl_crystal_size_max 0.48
_exptl_crystal_size_mid 0.08
_exptl_crystal_size_min 0.06
_refine_diff_density_max 0.308
_refine_diff_density_min -0.439
_refine_ls_extinction_method none
_refine_ls_goodness_of_fit_ref 1.025
_refine_ls_hydrogen_treatment constr
_refine_ls_matrix_type full
_refine_ls_number_parameters 222
_refine_ls_number_reflns 3229
_refine_ls_number_restraints 0
_refine_ls_restrained_S_all 1.025
_refine_ls_R_factor_all 0.0744
_refine_ls_R_factor_gt 0.0468
_refine_ls_shift/su_max 0.001
_refine_ls_shift/su_mean 0.000
_refine_ls_structure_factor_coef Fsqd
_refine_ls_weighting_details 'calc w=1/[\s^2^(Fo^2^)+(0.0909P)^2^] where P=(Fo^2^+2Fc^2^)/3'
_refine_ls_weighting_scheme calc
_refine_ls_wR_factor_gt 0.1287
_refine_ls_wR_factor_ref 0.1528
_reflns_number_gt 2283
_reflns_number_total 3229
_reflns_threshold_expression I>2\s(I)
_cod_data_source_file hb5538.cif
_cod_data_source_block I
_cod_original_sg_symbol_H-M 'P 21/c'
_cod_database_code 2226899
_cod_database_fobs_code 2226899

loop_
_symmetry_equiv_pos_as_xyz
'x, y, z'
'-x, y+1/2, -z+1/2'
'-x, -y, -z'
'x, -y-1/2, z-1/2'

loop_
_atom_site_type_symbol
_atom_site_label
_atom_site_fract_x
_atom_site_fract_y
_atom_site_fract_z
_atom_site_U_iso_or_equiv
_atom_site_adp_type
_atom_site_calc_flag
_atom_site_refinement_flags
_atom_site_occupancy
_atom_site_disorder_assembly
_atom_site_disorder_group
N N1 0.2405(3) 0.80105(17) 0.83755(7) 0.0179(4) Uani d . 1 . .
H H1N1 0.1325 0.7348 0.8455 0.034(7) Uiso d R 1 . .
N N2 0.5190(3) 0.75204(18) 0.91264(7) 0.0220(4) Uani d . 1 . .
H H1N2 0.4146 0.6810 0.9219 0.052(9) Uiso d R 1 . .
H H2N2 0.6655 0.7664 0.9340 0.063(10) Uiso d R 1 . .
C C1 0.4517(3) 0.8236(2) 0.86605(8) 0.0170(4) Uani d . 1 . .
C C2 0.5856(3) 0.9234(2) 0.84489(9) 0.0187(4) Uani d . 1 . .
H H2A 0.7321 0.9408 0.8636 0.022 Uiso calc R 1 . .
C C3 0.5022(3) 0.9946(2) 0.79722(9) 0.0187(4) Uani d . 1 . .
C C4 0.2784(3) 0.9680(2) 0.76912(9) 0.0199(4) Uani d . 1 . .
H H4A 0.2179 1.0163 0.7369 0.024 Uiso calc R 1 . .
C C5 0.1541(3) 0.8708(2) 0.79013(9) 0.0192(4) Uani d . 1 . .
H H5A 0.0076 0.8518 0.7718 0.023 Uiso calc R 1 . .
C C6 0.6432(4) 1.1006(2) 0.77401(9) 0.0231(5) Uani d . 1 . .
H H6A 0.7790 1.1181 0.8006 0.035 Uiso calc R 1 . .
H H6B 0.5587 1.1850 0.7666 0.035 Uiso calc R 1 . .
H H6C 0.6820 1.0662 0.7401 0.035 Uiso calc R 1 . .
O O1 1.1381(2) 0.34244(14) 0.99102(6) 0.0198(3) Uani d . 1 . .
H H1O1 1.2304 0.4181 0.9798 0.119(16) Uiso d R 1 . .
O O2 0.9779(2) 0.16274(14) 1.05842(6) 0.0218(4) Uani d . 1 . .
O O3 0.7607(2) 0.00824(15) 1.01170(7) 0.0242(4) Uani d . 1 . .
O O4 0.1674(2) 0.17877(16) 0.86962(7) 0.0264(4) Uani d . 1 . .
O O5 0.2470(3) 0.33999(17) 0.81463(7) 0.0321(4) Uani d . 1 . .
O O6 0.9513(2) 0.60237(15) 0.85954(6) 0.0219(3) Uani d . 1 . .
O O7 1.2134(2) 0.53070(14) 0.93122(6) 0.0206(3) Uani d . 1 . .
N N3 0.8463(3) 0.12385(17) 1.01644(7) 0.0176(4) Uani d . 1 . .
N N4 0.2953(3) 0.26704(18) 0.85650(7) 0.0212(4) Uani d . 1 . .
C C7 0.9355(3) 0.32562(19) 0.96014(9) 0.0159(4) Uani d . 1 . .
C C8 0.7863(3) 0.2196(2) 0.97011(8) 0.0169(4) Uani d . 1 . .
C C9 0.5784(3) 0.1992(2) 0.93658(9) 0.0172(4) Uani d . 1 . .
H H9A 0.4837 0.1279 0.9438 0.021 Uiso calc R 1 . .
C C10 0.5143(3) 0.2876(2) 0.89190(8) 0.0176(4) Uani d . 1 . .
C C11 0.6536(3) 0.3935(2) 0.88017(9) 0.0179(4) Uani d . 1 . .
H H11A 0.6066 0.4515 0.8499 0.022 Uiso calc R 1 . .
C C12 0.8626(3) 0.4127(2) 0.91368(8) 0.0164(4) Uani d . 1 . .
C C13 1.0164(3) 0.5246(2) 0.89969(9) 0.0175(4) Uani d . 1 . .

loop_
_atom_site_aniso_label
_atom_site_aniso_U_11
_atom_site_aniso_U_22
_atom_site_aniso_U_33
_atom_site_aniso_U_12
_atom_site_aniso_U_13
_atom_site_aniso_U_23
N1 0.0180(8) 0.0159(8) 0.0193(9) -0.0010(6) 0.0019(7) -0.0004(7)
N2 0.0196(8) 0.0221(9) 0.0226(10) -0.0029(7) -0.0002(7) 0.0060(7)
C1 0.0167(9) 0.0148(9) 0.0197(11) 0.0023(7) 0.0034(8) -0.0016(8)
C2 0.0175(9) 0.0153(9) 0.0229(11) 0.0004(7) 0.0029(8) 0.0005(8)
C3 0.0221(10) 0.0133(9) 0.0218(11) 0.0011(8) 0.0066(8) -0.0027(8)
C4 0.0242(10) 0.0159(10) 0.0195(11) 0.0034(8) 0.0039(8) 0.0006(8)
C5 0.0181(9) 0.0189(10) 0.0195(11) 0.0037(8) 0.0008(8) -0.0012(8)
C6 0.0278(11) 0.0168(10) 0.0256(12) 0.0000(8) 0.0069(9) 0.0029(9)
O1 0.0170(7) 0.0188(7) 0.0215(8) -0.0024(6) -0.0014(6) 0.0008(6)
O2 0.0205(7) 0.0234(8) 0.0200(8) -0.0013(6) -0.0001(6) -0.0001(6)
O3 0.0203(7) 0.0164(7) 0.0353(9) -0.0040(6) 0.0033(6) 0.0049(7)
O4 0.0200(7) 0.0276(8) 0.0309(9) -0.0066(6) 0.0028(6) -0.0028(7)
O5 0.0303(9) 0.0338(9) 0.0272(9) -0.0016(7) -0.0084(7) 0.0069(7)
O6 0.0245(8) 0.0183(7) 0.0216(8) -0.0039(6) 0.0006(6) 0.0028(6)
O7 0.0182(7) 0.0181(7) 0.0244(8) -0.0021(5) 0.0009(6) 0.0025(6)
N3 0.0152(8) 0.0162(8) 0.0218(9) -0.0002(6) 0.0042(7) 0.0022(7)
N4 0.0187(8) 0.0203(9) 0.0238(10) 0.0003(7) 0.0016(7) -0.0026(8)
C7 0.0144(9) 0.0144(9) 0.0186(10) 0.0010(7) 0.0021(8) -0.0025(8)
C8 0.0186(9) 0.0139(9) 0.0177(10) 0.0021(7) 0.0020(8) -0.0006(8)
C9 0.0169(9) 0.0142(9) 0.0207(11) -0.0004(7) 0.0037(8) -0.0017(8)
C10 0.0161(9) 0.0162(9) 0.0191(11) 0.0008(7) -0.0007(8) -0.0028(8)
C11 0.0198(9) 0.0159(9) 0.0181(10) 0.0043(8) 0.0035(8) 0.0000(8)
C12 0.0164(9) 0.0132(9) 0.0199(11) 0.0005(7) 0.0038(8) -0.0018(8)
C13 0.0189(9) 0.0144(9) 0.0193(11) -0.0002(7) 0.0040(8) -0.0001(8)

loop_
_atom_type_symbol
_atom_type_description
_atom_type_scat_dispersion_real
_atom_type_scat_dispersion_imag
_atom_type_scat_source
C C 0.0033 0.0016 'International Tables Vol C Tables 4.2.6.8 and 6.1.1.4'
H H 0.0000 0.0000 'International Tables Vol C Tables 4.2.6.8 and 6.1.1.4'
N N 0.0061 0.0033 'International Tables Vol C Tables 4.2.6.8 and 6.1.1.4'
O O 0.0106 0.0060 'International Tables Vol C Tables 4.2.6.8 and 6.1.1.4'

loop_
_geom_angle_atom_site_label_1
_geom_angle_atom_site_label_2
_geom_angle_atom_site_label_3
_geom_angle_site_symmetry_1
_geom_angle_site_symmetry_3
_geom_angle
_geom_angle_publ_flag
C1 N1 C5 . . 122.49(18) ?
C1 N1 H1N1 . . 127.8 ?
C5 N1 H1N1 . . 109.6 ?
C1 N2 H1N2 . . 116.8 ?
C1 N2 H2N2 . . 120.1 ?
H1N2 N2 H2N2 . . 122.9 ?
N2 C1 N1 . . 117.93(18) ?
N2 C1 C2 . . 124.26(18) ?
N1 C1 C2 . . 117.80(18) ?
C3 C2 C1 . . 120.67(19) ?
C3 C2 H2A . . 119.7 ?
C1 C2 H2A . . 119.7 ?
C2 C3 C4 . . 119.33(19) ?
C2 C3 C6 . . 121.29(19) ?
C4 C3 C6 . . 119.38(18) ?
C5 C4 C3 . . 118.77(19) ?
C5 C4 H4A . . 120.6 ?
C3 C4 H4A . . 120.6 ?
C4 C5 N1 . . 120.93(18) ?
C4 C5 H5A . . 119.5 ?
N1 C5 H5A . . 119.5 ?
C3 C6 H6A . . 109.5 ?
C3 C6 H6B . . 109.5 ?
H6A C6 H6B . . 109.5 ?
C3 C6 H6C . . 109.5 ?
H6A C6 H6C . . 109.5 ?
H6B C6 H6C . . 109.5 ?
C7 O1 H1O1 . . 116.1 ?
O3 N3 O2 . . 123.37(17) ?
O3 N3 C8 . . 117.70(16) ?
O2 N3 C8 . . 118.93(16) ?
O4 N4 O5 . . 123.33(18) ?
O4 N4 C10 . . 118.81(17) ?
O5 N4 C10 . . 117.86(17) ?
O1 C7 C8 . . 122.67(18) ?
O1 C7 C12 . . 120.20(18) ?
C8 C7 C12 . . 117.10(17) ?
C9 C8 C7 . . 122.50(19) ?
C9 C8 N3 . . 116.15(17) ?
C7 C8 N3 . . 121.34(17) ?
C8 C9 C10 . . 118.22(19) ?
C8 C9 H9A . . 120.9 ?
C10 C9 H9A . . 120.9 ?
C9 C10 C11 . . 121.79(18) ?
C9 C10 N4 . . 118.56(18) ?
C11 C10 N4 . . 119.65(18) ?
C12 C11 C10 . . 119.70(19) ?
C12 C11 H11A . . 120.2 ?
C10 C11 H11A . . 120.2 ?
C11 C12 C7 . . 120.68(18) ?
C11 C12 C13 . . 119.52(18) ?
C7 C12 C13 . . 119.77(17) ?
O6 C13 O7 . . 124.53(18) ?
O6 C13 C12 . . 119.82(18) ?
O7 C13 C12 . . 115.65(17) ?

loop_
_geom_bond_atom_site_label_1
_geom_bond_atom_site_label_2
_geom_bond_site_symmetry_2
_geom_bond_distance
_geom_bond_publ_flag
N1 C1 . 1.349(2) ?
N1 C5 . 1.359(3) ?
N1 H1N1 . 0.9560 ?
N2 C1 . 1.330(3) ?
N2 H1N2 . 0.9833 ?
N2 H2N2 . 0.9478 ?
C1 C2 . 1.413(3) ?
C2 C3 . 1.366(3) ?
C2 H2A . 0.9300 ?
C3 C4 . 1.417(3) ?
C3 C6 . 1.504(3) ?
C4 C5 . 1.358(3) ?
C4 H4A . 0.9300 ?
C5 H5A . 0.9300 ?
C6 H6A . 0.9600 ?
C6 H6B . 0.9600 ?
C6 H6C . 0.9600 ?
O1 C7 . 1.320(2) ?
O1 H1O1 . 0.9856 ?
O2 N3 . 1.234(2) ?
O3 N3 . 1.226(2) ?
O4 N4 . 1.229(2) ?
O5 N4 . 1.232(2) ?
O6 C13 . 1.241(2) ?
O7 C13 . 1.291(2) ?
N3 C8 . 1.455(3) ?
N4 C10 . 1.450(2) ?
C7 C8 . 1.411(3) ?
C7 C12 . 1.416(3) ?
C8 C9 . 1.377(3) ?
C9 C10 . 1.383(3) ?
C9 H9A . 0.9300 ?
C10 C11 . 1.385(3) ?
C11 C12 . 1.381(3) ?
C11 H11A . 0.9300 ?
C12 C13 . 1.501(3) ?

loop_
_geom_hbond_atom_site_label_D
_geom_hbond_atom_site_label_H
_geom_hbond_atom_site_label_A
_geom_hbond_site_symmetry_A
_geom_hbond_distance_DH
_geom_hbond_distance_HA
_geom_hbond_distance_DA
_geom_hbond_angle_DHA
_geom_hbond_publ_flag
N1 H1N1 O6 1_455 0.96 1.75 2.707(2) 175 yes
N2 H1N2 O7 1_455 0.98 1.93 2.907(2) 173 yes
N2 H2N2 O1 3_767 0.95 2.25 2.974(2) 133 yes
N2 H2N2 O2 3_767 0.95 2.23 3.089(2) 151 yes
O1 H1O1 O7 . 0.99 1.60 2.426(2) 138 yes
C2 H2A O2 3_767 0.93 2.54 3.300(3) 139 yes
C4 H4A O6 2_656 0.93 2.53 3.447(3) 169 yes
C5 H5A O5 2_556 0.93 2.37 3.193(3) 147 yes
C9 H9A O3 3_657 0.93 2.38 3.272(3) 161 yes
C6 H6B Cg1 2_656 0.96 2.99 3.623(2) 12 yes

loop_
_geom_torsion_atom_site_label_1
_geom_torsion_atom_site_label_2
_geom_torsion_atom_site_label_3
_geom_torsion_atom_site_label_4
_geom_torsion_site_symmetry_1
_geom_torsion_site_symmetry_2
_geom_torsion_site_symmetry_3
_geom_torsion_site_symmetry_4
_geom_torsion
_geom_torsion_publ_flag
C5 N1 C1 N2 . . . . 178.61(18) ?
C5 N1 C1 C2 . . . . -0.4(3) ?
N2 C1 C2 C3 . . . . -178.7(2) ?
N1 C1 C2 C3 . . . . 0.2(3) ?
C1 C2 C3 C4 . . . . 0.3(3) ?
C1 C2 C3 C6 . . . . -179.65(19) ?
C2 C3 C4 C5 . . . . -0.8(3) ?
C6 C3 C4 C5 . . . . 179.17(19) ?
C3 C4 C5 N1 . . . . 0.7(3) ?
C1 N1 C5 C4 . . . . -0.1(3) ?
O1 C7 C8 C9 . . . . -177.55(19) ?
C12 C7 C8 C9 . . . . 0.3(3) ?
O1 C7 C8 N3 . . . . 1.6(3) ?
C12 C7 C8 N3 . . . . 179.39(17) ?
O3 N3 C8 C9 . . . . 26.5(3) ?
O2 N3 C8 C9 . . . . -152.80(18) ?
O3 N3 C8 C7 . . . . -152.64(18) ?
O2 N3 C8 C7 . . . . 28.0(3) ?
C7 C8 C9 C10 . . . . -0.7(3) ?
N3 C8 C9 C10 . . . . -179.85(17) ?
C8 C9 C10 C11 . . . . 0.6(3) ?
C8 C9 C10 N4 . . . . -179.81(17) ?
O4 N4 C10 C9 . . . . 5.3(3) ?
O5 N4 C10 C9 . . . . -174.93(18) ?
O4 N4 C10 C11 . . . . -175.09(18) ?
O5 N4 C10 C11 . . . . 4.7(3) ?
C9 C10 C11 C12 . . . . 0.0(3) ?
N4 C10 C11 C12 . . . . -179.65(18) ?
C10 C11 C12 C7 . . . . -0.4(3) ?
C10 C11 C12 C13 . . . . 177.93(18) ?
O1 C7 C12 C11 . . . . 178.16(18) ?
C8 C7 C12 C11 . . . . 0.3(3) ?
O1 C7 C12 C13 . . . . -0.2(3) ?
C8 C7 C12 C13 . . . . -178.04(17) ?
C11 C12 C13 O6 . . . . 2.8(3) ?
C7 C12 C13 O6 . . . . -178.83(19) ?
C11 C12 C13 O7 . . . . -176.29(18) ?
C7 C12 C13 O7 . . . . 2.1(3) ?
